data_4082937
loop_
_publ_author_name
'Kowalski, Konrad'
'Szczupak, \/Lukasz'
'Skiba, Joanna'
'Abdel-Rahman, Obadah S.'
'Winter, Rainer F.'
'Czerwieniec, Rafa\/l'
'Therrien, Bruno'

_publ_section_title
;
 Synthesis, Structure, and Spectroelectrochemistry of
 Ferrocenyl--Meldrum&#x2019;s Acid Donor--Acceptor Systems
;
_journal_issue 18
_journal_name_full Organometallics
_journal_page_first 4697
_journal_paper_doi 10.1021/om401191q
_journal_volume 33
_journal_year 2014
_chemical_formula_moiety 'C26 H26 Fe O8'
_chemical_formula_sum 'C26 H26 Fe O8'
_chemical_formula_weight 522.32
_chemical_name_systematic
; 
 ? 
;
_space_group_IT_number 15
_symmetry_cell_setting monoclinic
_symmetry_Int_Tables_number 15
_symmetry_space_group_name_Hall '-C 2yc'
_symmetry_space_group_name_H-M 'C 1 2/c 1'
_atom_sites_solution_hydrogens geom
_atom_sites_solution_primary direct
_atom_sites_solution_secondary difmap
_audit_creation_method SHELXL-97
_cell_angle_alpha 90.00
_cell_angle_beta 97.061(4)
_cell_angle_gamma 90.00
_cell_formula_units_Z 4
_cell_length_a 17.5630(9)
_cell_length_b 10.2026(5)
_cell_length_c 12.9769(8)
_cell_measurement_reflns_used 8000
_cell_measurement_temperature 173(2)
_cell_measurement_theta_max 26.35
_cell_measurement_theta_min 2.55
_cell_volume 2307.7(2)
_computing_cell_refinement 'CELL (Stoe IPDS Software, 2000)'
_computing_data_collection 'EXPOSE (Stoe IPDS Software, 2000)'
_computing_data_reduction 'INTEGRATE (Stoe IPDS Software, 2000)'
_computing_molecular_graphics 'ORTEP (Farrugia, 1997)'
_computing_publication_material 'SHELXL-97 (Sheldrick, 1997)'
_computing_structure_refinement 'SHELXL-97 (Sheldrick, 1997)'
_computing_structure_solution 'SHELXS-97 (Sheldrick, 1990)'
_diffrn_ambient_temperature 173(2)
_diffrn_detector_area_resol_mean 0.81\%A
_diffrn_measured_fraction_theta_full 0.996
_diffrn_measured_fraction_theta_max 0.996
_diffrn_measurement_device_type 'STOE IPDS'
_diffrn_measurement_method 'phi oscillation'
_diffrn_radiation_monochromator graphite
_diffrn_radiation_source 'fine-focus sealed tube'
_diffrn_radiation_type MoK\a
_diffrn_radiation_wavelength 0.71073
_diffrn_reflns_av_R_equivalents 0.1329
_diffrn_reflns_av_sigmaI/netI 0.0650
_diffrn_reflns_limit_h_max 24
_diffrn_reflns_limit_h_min -22
_diffrn_reflns_limit_k_max 13
_diffrn_reflns_limit_k_min -13
_diffrn_reflns_limit_l_max 17
_diffrn_reflns_limit_l_min -17
_diffrn_reflns_number 20324
_diffrn_reflns_theta_full 29.21
_diffrn_reflns_theta_max 29.21
_diffrn_reflns_theta_min 2.31
_diffrn_standards_decay_% 0
_diffrn_standards_interval_time 0
_diffrn_standards_number 0
_exptl_absorpt_coefficient_mu 0.705
_exptl_absorpt_correction_T_max 0.791
_exptl_absorpt_correction_T_min 0.392
_exptl_absorpt_correction_type empirical
_exptl_absorpt_process_details 'Walker, N. & Stuart, D. (1983)'
_exptl_crystal_colour red
_exptl_crystal_density_diffrn 1.503
_exptl_crystal_density_method 'not measured'
_exptl_crystal_description block
_exptl_crystal_F_000 1088
_exptl_crystal_size_max 0.25
_exptl_crystal_size_mid 0.22
_exptl_crystal_size_min 0.21
_refine_diff_density_max 0.762
_refine_diff_density_min -0.553
_refine_diff_density_rms 0.081
_refine_ls_extinction_method none
_refine_ls_goodness_of_fit_ref 1.055
_refine_ls_hydrogen_treatment constr
_refine_ls_matrix_type full
_refine_ls_number_parameters 162
_refine_ls_number_reflns 3108
_refine_ls_number_restraints 0
_refine_ls_restrained_S_all 1.055
_refine_ls_R_factor_all 0.0757
_refine_ls_R_factor_gt 0.0557
_refine_ls_shift/su_max 0.000
_refine_ls_shift/su_mean 0.000
_refine_ls_structure_factor_coef Fsqd
_refine_ls_weighting_details 'calc w=1/[\s^2^(Fo^2^)+(0.0734P)^2^+0.1014P] where P=(Fo^2^+2Fc^2^)/3'
_refine_ls_weighting_scheme calc
_refine_ls_wR_factor_gt 0.1263
_refine_ls_wR_factor_ref 0.1342
_reflns_number_gt 2410
_reflns_number_total 3108
_reflns_threshold_expression >2sigma(I)
_cod_data_source_file om401191q_si_002.cif
_cod_data_source_block d:complex2
_cod_depositor_comments
;
The following automatic conversions were performed:
'_atom_site_symetry_multiplicity' tag replaced with
'_atom_site_symmetry_multiplicity'.

Automatic conversion script
Id: cif_correct_tags 1440 2010-10-19 06:21:57Z saulius 

The following automatic conversions were performed:

'_symmetry_cell_setting' value 'Monoclinic' changed to 'monoclinic'
according to
/usr/data/users/saulius/automatic-downloads/rss-feeds/ACS/lib/dictionaries/cif_core.dic
dictionary named 'cif_core.dic' version 2.4.2 from 2011-04-26.

Automatic conversion script
Id: cif_fix_values 2281 2013-09-26 08:29:07Z andrius 
;
_cod_original_sg_symbol_H-M 'C 2/c'
_cod_database_code 4082937

loop_
_symmetry_equiv_pos_as_xyz
'x, y, z'
'-x, y, -z+1/2'
'x+1/2, y+1/2, z'
'-x+1/2, y+1/2, -z+1/2'
'-x, -y, -z'
'x, -y, z-1/2'
'-x+1/2, -y+1/2, -z'
'x+1/2, -y+1/2, z-1/2'

loop_
_atom_site_label
_atom_site_type_symbol
_atom_site_fract_x
_atom_site_fract_y
_atom_site_fract_z
_atom_site_U_iso_or_equiv
_atom_site_adp_type
_atom_site_occupancy
_atom_site_symmetry_multiplicity
_atom_site_calc_flag
_atom_site_refinement_flags
C1 C 0.03959(14) 0.3862(2) 0.11038(17) 0.0272(5) Uani 1 1 d .
C2 C -0.02310(15) 0.2984(3) 0.12107(18) 0.0307(5) Uani 1 1 d .
H2 H -0.0212 0.2074 0.1197 0.037 Uiso 1 1 calc R
C3 C -0.08816(15) 0.3757(3) 0.13398(19) 0.0342(5) Uani 1 1 d .
H3 H -0.1366 0.3437 0.1424 0.041 Uiso 1 1 calc R
C4 C -0.06730(16) 0.5107(3) 0.13198(18) 0.0349(6) Uani 1 1 d .
H4 H -0.0996 0.5817 0.1383 0.042 Uiso 1 1 calc R
C5 C 0.01096(16) 0.5174(2) 0.11865(18) 0.0311(5) Uani 1 1 d .
H5 H 0.0394 0.5939 0.1157 0.037 Uiso 1 1 calc R
C6 C 0.12033(15) 0.3504(2) 0.10785(18) 0.0291(5) Uani 1 1 d .
C7 C 0.17888(16) 0.4528(3) 0.1471(2) 0.0365(6) Uani 1 1 d .
H7A H 0.2183 0.4131 0.1949 0.055 Uiso 1 1 calc R
H7B H 0.1543 0.5210 0.1818 0.055 Uiso 1 1 calc R
H7C H 0.2013 0.4893 0.0897 0.055 Uiso 1 1 calc R
C8 C 0.14091(14) 0.2294(2) 0.07563(18) 0.0291(5) Uani 1 1 d .
C9 C 0.21829(15) 0.1750(3) 0.10664(19) 0.0327(5) Uani 1 1 d .
C10 C 0.08824(15) 0.1448(2) 0.00610(18) 0.0300(5) Uani 1 1 d .
C11 C 0.14978(16) -0.0308(3) 0.1051(2) 0.0356(6) Uani 1 1 d .
C12 C 0.17027(19) -0.1708(3) 0.0833(3) 0.0484(7) Uani 1 1 d .
H12A H 0.1242 -0.2219 0.0697 0.073 Uiso 1 1 calc R
H12B H 0.2018 -0.2061 0.1425 0.073 Uiso 1 1 calc R
H12C H 0.1979 -0.1735 0.0239 0.073 Uiso 1 1 calc R
C13 C 0.11061(17) -0.0173(3) 0.2023(2) 0.0417(6) Uani 1 1 d .
H13A H 0.1042 0.0738 0.2173 0.063 Uiso 1 1 calc R
H13B H 0.1415 -0.0582 0.2595 0.063 Uiso 1 1 calc R
H13C H 0.0613 -0.0592 0.1916 0.063 Uiso 1 1 calc R
Fe Fe 0.0000 0.41526(5) 0.2500 0.02527(15) Uani 1 2 d S
O1 O 0.27751(11) 0.23423(19) 0.12778(17) 0.0421(5) Uani 1 1 d .
O2 O 0.04023(11) 0.18323(18) -0.06126(14) 0.0357(4) Uani 1 1 d .
O3 O 0.22121(11) 0.04146(18) 0.11270(15) 0.0365(4) Uani 1 1 d .
O4 O 0.10189(11) 0.01372(17) 0.01390(14) 0.0347(4) Uani 1 1 d .

loop_
_atom_site_aniso_label
_atom_site_aniso_U_11
_atom_site_aniso_U_22
_atom_site_aniso_U_33
_atom_site_aniso_U_23
_atom_site_aniso_U_13
_atom_site_aniso_U_12
C1 0.0321(13) 0.0276(11) 0.0224(9) 0.0002(8) 0.0050(9) 0.0019(9)
C2 0.0313(13) 0.0328(12) 0.0278(11) -0.0062(9) 0.0021(10) -0.0040(10)
C3 0.0272(13) 0.0453(14) 0.0293(11) -0.0065(10) 0.0008(10) 0.0004(11)
C4 0.0397(15) 0.0389(13) 0.0252(11) 0.0042(9) -0.0001(10) 0.0126(11)
C5 0.0381(14) 0.0290(12) 0.0266(11) 0.0039(9) 0.0055(10) 0.0046(10)
C6 0.0317(13) 0.0294(11) 0.0264(10) 0.0007(9) 0.0041(9) -0.0019(10)
C7 0.0340(14) 0.0332(12) 0.0424(14) -0.0029(10) 0.0049(11) -0.0033(10)
C8 0.0267(12) 0.0299(11) 0.0307(11) -0.0013(9) 0.0032(9) -0.0012(9)
C9 0.0324(14) 0.0317(12) 0.0342(12) -0.0023(10) 0.0042(10) 0.0022(10)
C10 0.0301(13) 0.0300(11) 0.0302(11) -0.0040(9) 0.0050(10) -0.0009(10)
C11 0.0337(14) 0.0306(12) 0.0404(13) 0.0005(10) -0.0036(11) 0.0019(11)
C12 0.0504(19) 0.0316(13) 0.0601(18) -0.0029(13) -0.0051(15) 0.0019(13)
C13 0.0370(15) 0.0441(15) 0.0429(15) 0.0059(12) 0.0007(12) -0.0023(12)
Fe 0.0290(3) 0.0242(2) 0.0224(2) 0.000 0.00230(17) 0.000
O1 0.0284(10) 0.0397(10) 0.0570(12) -0.0037(9) 0.0015(9) -0.0031(8)
O2 0.0351(10) 0.0355(9) 0.0348(9) -0.0026(7) -0.0026(8) 0.0019(8)
O3 0.0296(10) 0.0292(8) 0.0498(11) -0.0021(8) 0.0019(8) 0.0031(7)
O4 0.0380(11) 0.0275(9) 0.0365(9) -0.0044(7) -0.0031(8) 0.0015(7)

loop_
_atom_type_symbol
_atom_type_description
_atom_type_scat_dispersion_real
_atom_type_scat_dispersion_imag
_atom_type_scat_source
C C 0.0033 0.0016 'International Tables Vol C Tables 4.2.6.8 and 6.1.1.4'
H H 0.0000 0.0000 'International Tables Vol C Tables 4.2.6.8 and 6.1.1.4'
Fe Fe 0.3463 0.8444 'International Tables Vol C Tables 4.2.6.8 and 6.1.1.4'
O O 0.0106 0.0060 'International Tables Vol C Tables 4.2.6.8 and 6.1.1.4'

loop_
_geom_angle_atom_site_label_1
_geom_angle_atom_site_label_2
_geom_angle_atom_site_label_3
_geom_angle
_geom_angle_site_symmetry_1
_geom_angle_site_symmetry_3
C2 C1 C5 107.0(2) . .
C2 C1 C6 126.9(2) . .
C5 C1 C6 125.5(2) . .
C2 C1 Fe 69.91(13) . .
C5 C1 Fe 68.79(13) . .
C6 C1 Fe 119.43(16) . .
C3 C2 C1 107.7(2) . .
C3 C2 Fe 70.23(14) . .
C1 C2 Fe 68.94(13) . .
C3 C2 H2 126.2 . .
C1 C2 H2 126.2 . .
Fe C2 H2 126.2 . .
C2 C3 C4 108.8(2) . .
C2 C3 Fe 69.56(14) . .
C4 C3 Fe 69.70(14) . .
C2 C3 H3 125.6 . .
C4 C3 H3 125.6 . .
Fe C3 H3 126.8 . .
C5 C4 C3 107.8(2) . .
C5 C4 Fe 68.58(14) . .
C3 C4 Fe 69.83(14) . .
C5 C4 H4 126.1 . .
C3 C4 H4 126.1 . .
Fe C4 H4 127.1 . .
C4 C5 C1 108.6(2) . .
C4 C5 Fe 71.13(14) . .
C1 C5 Fe 69.79(12) . .
C4 C5 H5 125.7 . .
C1 C5 H5 125.7 . .
Fe C5 H5 125.0 . .
C8 C6 C1 121.6(2) . .
C8 C6 C7 122.2(2) . .
C1 C6 C7 116.1(2) . .
C6 C7 H7A 109.5 . .
C6 C7 H7B 109.5 . .
H7A C7 H7B 109.5 . .
C6 C7 H7C 109.5 . .
H7A C7 H7C 109.5 . .
H7B C7 H7C 109.5 . .
C6 C8 C9 121.7(2) . .
C6 C8 C10 122.8(2) . .
C9 C8 C10 115.5(2) . .
O1 C9 O3 117.5(2) . .
O1 C9 C8 127.8(2) . .
O3 C9 C8 114.7(2) . .
O2 C10 O4 118.4(2) . .
O2 C10 C8 125.4(2) . .
O4 C10 C8 115.8(2) . .
O4 C11 O3 108.0(2) . .
O4 C11 C12 105.9(2) . .
O3 C11 C12 105.7(2) . .
O4 C11 C13 112.1(2) . .
O3 C11 C13 112.0(2) . .
C12 C11 C13 112.6(2) . .
C11 C12 H12A 109.5 . .
C11 C12 H12B 109.5 . .
H12A C12 H12B 109.5 . .
C11 C12 H12C 109.5 . .
H12A C12 H12C 109.5 . .
H12B C12 H12C 109.5 . .
C11 C13 H13A 109.5 . .
C11 C13 H13B 109.5 . .
H13A C13 H13B 109.5 . .
C11 C13 H13C 109.5 . .
H13A C13 H13C 109.5 . .
H13B C13 H13C 109.5 . .
C5 Fe C5 118.12(14) 2 .
C5 Fe C1 41.43(9) 2 2
C5 Fe C1 154.06(10) . 2
C5 Fe C1 154.06(10) 2 .
C5 Fe C1 41.43(9) . .
C1 Fe C1 163.28(13) 2 .
C5 Fe C2 162.51(10) 2 .
C5 Fe C2 69.08(10) . .
C1 Fe C2 125.75(10) 2 .
C1 Fe C2 41.15(10) . .
C5 Fe C2 69.08(10) 2 2
C5 Fe C2 162.51(10) . 2
C1 Fe C2 41.15(10) 2 2
C1 Fe C2 125.75(10) . 2
C2 Fe C2 109.05(14) . 2
C5 Fe C4 40.28(11) 2 2
C5 Fe C4 106.07(11) . 2
C1 Fe C4 68.64(10) 2 2
C1 Fe C4 120.11(10) . 2
C2 Fe C4 156.58(11) . 2
C2 Fe C4 68.34(10) 2 2
C5 Fe C4 106.07(10) 2 .
C5 Fe C4 40.28(11) . .
C1 Fe C4 120.11(10) 2 .
C1 Fe C4 68.64(10) . .
C2 Fe C4 68.34(10) . .
C2 Fe C4 156.58(11) 2 .
C4 Fe C4 123.59(16) 2 .
C5 Fe C3 68.10(11) 2 2
C5 Fe C3 125.03(11) . 2
C1 Fe C3 68.32(10) 2 2
C1 Fe C3 108.21(10) . 2
C2 Fe C3 122.46(11) . 2
C2 Fe C3 40.22(10) 2 2
C4 Fe C3 40.47(11) 2 2
C4 Fe C3 161.01(11) . 2
C5 Fe C3 125.03(11) 2 .
C5 Fe C3 68.10(11) . .
C1 Fe C3 108.21(10) 2 .
C1 Fe C3 68.32(10) . .
C2 Fe C3 40.22(10) . .
C2 Fe C3 122.46(11) 2 .
C4 Fe C3 161.01(11) 2 .
C4 Fe C3 40.47(11) . .
C3 Fe C3 157.45(16) 2 .
C9 O3 C11 118.5(2) . .
C10 O4 C11 116.83(19) . .

loop_
_geom_bond_atom_site_label_1
_geom_bond_atom_site_label_2
_geom_bond_distance
_geom_bond_site_symmetry_2
C1 C2 1.439(3) .
C1 C5 1.439(3) .
C1 C6 1.468(3) .
C1 Fe 2.041(2) .
C2 C3 1.415(4) .
C2 Fe 2.054(2) .
C2 H2 0.9300 .
C3 C4 1.426(4) .
C3 Fe 2.062(3) .
C3 H3 0.9300 .
C4 C5 1.408(4) .
C4 Fe 2.061(2) .
C4 H4 0.9300 .
C5 Fe 2.027(2) .
C5 H5 0.9300 .
C6 C8 1.366(3) .
C6 C7 1.509(4) .
C7 H7A 0.9600 .
C7 H7B 0.9600 .
C7 H7C 0.9600 .
C8 C9 1.477(4) .
C8 C10 1.487(3) .
C9 O1 1.205(3) .
C9 O3 1.366(3) .
C10 O2 1.203(3) .
C10 O4 1.360(3) .
C11 O4 1.438(3) .
C11 O3 1.448(3) .
C11 C12 1.508(4) .
C11 C13 1.515(4) .
C12 H12A 0.9600 .
C12 H12B 0.9600 .
C12 H12C 0.9600 .
C13 H13A 0.9600 .
C13 H13B 0.9600 .
C13 H13C 0.9600 .
Fe C5 2.027(2) 2
Fe C1 2.041(2) 2
Fe C2 2.054(2) 2
Fe C4 2.061(2) 2
Fe C3 2.062(3) 2

loop_
_geom_torsion_atom_site_label_1
_geom_torsion_atom_site_label_2
_geom_torsion_atom_site_label_3
_geom_torsion_atom_site_label_4
_geom_torsion
_geom_torsion_site_symmetry_4
C5 C1 C2 C3 0.8(3) .
C6 C1 C2 C3 172.1(2) .
Fe C1 C2 C3 59.80(16) .
C5 C1 C2 Fe -58.99(15) .
C6 C1 C2 Fe 112.3(2) .
C1 C2 C3 C4 -0.2(3) .
Fe C2 C3 C4 58.77(17) .
C1 C2 C3 Fe -58.99(16) .
C2 C3 C4 C5 -0.5(3) .
Fe C3 C4 C5 58.22(17) .
C2 C3 C4 Fe -58.68(17) .
C3 C4 C5 C1 1.0(3) .
Fe C4 C5 C1 59.97(16) .
C3 C4 C5 Fe -59.00(17) .
C2 C1 C5 C4 -1.1(3) .
C6 C1 C5 C4 -172.6(2) .
Fe C1 C5 C4 -60.81(17) .
C2 C1 C5 Fe 59.71(16) .
C6 C1 C5 Fe -111.8(2) .
C2 C1 C6 C8 26.0(4) .
C5 C1 C6 C8 -164.3(2) .
Fe C1 C6 C8 112.0(2) .
C2 C1 C6 C7 -151.5(2) .
C5 C1 C6 C7 18.3(3) .
Fe C1 C6 C7 -65.5(3) .
C1 C6 C8 C9 -157.7(2) .
C7 C6 C8 C9 19.6(4) .
C1 C6 C8 C10 23.4(4) .
C7 C6 C8 C10 -159.3(2) .
C6 C8 C9 O1 -28.4(4) .
C10 C8 C9 O1 150.5(3) .
C6 C8 C9 O3 150.7(2) .
C10 C8 C9 O3 -30.3(3) .
C6 C8 C10 O2 32.9(4) .
C9 C8 C10 O2 -146.0(3) .
C6 C8 C10 O4 -154.1(2) .
C9 C8 C10 O4 27.0(3) .
C4 C5 Fe C5 -81.67(14) 2
C1 C5 Fe C5 159.30(17) 2
C4 C5 Fe C1 -49.3(3) 2
C1 C5 Fe C1 -168.37(13) 2
C4 C5 Fe C1 119.0(2) .
C4 C5 Fe C2 80.78(16) .
C1 C5 Fe C2 -38.26(15) .
C4 C5 Fe C2 167.9(3) 2
C1 C5 Fe C2 48.9(4) 2
C4 C5 Fe C4 -123.41(19) 2
C1 C5 Fe C4 117.55(16) 2
C1 C5 Fe C4 -119.0(2) .
C4 C5 Fe C3 -163.51(16) 2
C1 C5 Fe C3 77.45(18) 2
C4 C5 Fe C3 37.45(15) .
C1 C5 Fe C3 -81.59(16) .
C2 C1 Fe C5 -163.9(2) 2
C5 C1 Fe C5 -45.5(4) 2
C6 C1 Fe C5 74.2(3) 2
C2 C1 Fe C5 -118.5(2) .
C6 C1 Fe C5 119.7(2) .
C2 C1 Fe C1 43.67(13) 2
C5 C1 Fe C1 162.15(15) 2
C6 C1 Fe C1 -78.15(17) 2
C5 C1 Fe C2 118.5(2) .
C6 C1 Fe C2 -121.8(2) .
C2 C1 Fe C2 77.7(2) 2
C5 C1 Fe C2 -163.80(15) 2
C6 C1 Fe C2 -44.1(2) 2
C2 C1 Fe C4 161.51(15) 2
C5 C1 Fe C4 -80.01(18) 2
C6 C1 Fe C4 39.7(2) 2
C2 C1 Fe C4 -81.10(16) .
C5 C1 Fe C4 37.37(16) .
C6 C1 Fe C4 157.1(2) .
C2 C1 Fe C3 118.82(16) 2
C5 C1 Fe C3 -122.70(16) 2
C6 C1 Fe C3 -3.0(2) 2
C2 C1 Fe C3 -37.45(15) .
C5 C1 Fe C3 81.02(16) .
C6 C1 Fe C3 -159.3(2) .
C3 C2 Fe C5 37.3(4) 2
C1 C2 Fe C5 156.3(3) 2
C3 C2 Fe C5 -80.43(17) .
C1 C2 Fe C5 38.51(14) .
C3 C2 Fe C1 75.23(19) 2
C1 C2 Fe C1 -165.83(12) 2
C3 C2 Fe C1 -118.9(2) .
C3 C2 Fe C2 118.09(17) 2
C1 C2 Fe C2 -122.97(16) 2
C3 C2 Fe C4 -162.6(2) 2
C1 C2 Fe C4 -43.6(3) 2
C3 C2 Fe C4 -37.06(16) .
C1 C2 Fe C4 81.88(16) .
C3 C2 Fe C3 160.55(15) 2
C1 C2 Fe C3 -80.51(17) 2
C1 C2 Fe C3 118.9(2) .
C5 C4 Fe C5 114.75(18) 2
C3 C4 Fe C5 -125.63(15) 2
C3 C4 Fe C5 119.6(2) .
C5 C4 Fe C1 157.45(14) 2
C3 C4 Fe C1 -82.93(17) 2
C5 C4 Fe C1 -38.40(14) .
C3 C4 Fe C1 81.22(16) .
C5 C4 Fe C2 -82.79(16) .
C3 C4 Fe C2 36.83(15) .
C5 C4 Fe C2 -170.9(2) 2
C3 C4 Fe C2 -51.3(3) 2
C5 C4 Fe C4 74.36(14) 2
C3 C4 Fe C4 -166.02(17) 2
C5 C4 Fe C3 45.6(4) 2
C3 C4 Fe C3 165.2(2) 2
C5 C4 Fe C3 -119.6(2) .
C2 C3 Fe C5 -167.14(14) 2
C4 C3 Fe C5 72.51(18) 2
C2 C3 Fe C5 83.07(16) .
C4 C3 Fe C5 -37.28(15) .
C2 C3 Fe C1 -124.30(15) 2
C4 C3 Fe C1 115.35(15) 2
C2 C3 Fe C1 38.29(15) .
C4 C3 Fe C1 -82.07(16) .
C4 C3 Fe C2 -120.4(2) .
C2 C3 Fe C2 -81.2(2) 2
C4 C3 Fe C2 158.44(15) 2
C2 C3 Fe C4 158.6(3) 2
C4 C3 Fe C4 38.2(4) 2
C2 C3 Fe C4 120.4(2) .
C2 C3 Fe C3 -47.10(14) 2
C4 C3 Fe C3 -167.46(15) 2
O1 C9 O3 C11 169.7(2) .
C8 C9 O3 C11 -9.6(3) .
O4 C11 O3 C9 51.1(3) .
C12 C11 O3 C9 164.1(2) .
C13 C11 O3 C9 -72.9(3) .
O2 C10 O4 C11 -169.8(2) .
C8 C10 O4 C11 16.7(3) .
O3 C11 O4 C10 -54.6(3) .
C12 C11 O4 C10 -167.4(2) .
C13 C11 O4 C10 69.4(3) .
